data_4316127
loop_
_publ_author_name
'Theshini Perera'
'Frank R. Fronczek'
'Patricia A. Marzilli'
'Luigi G. Marzilli'

_publ_section_title
;
 Superbasic Amidine Monodentate Ligands in
 fac-[Re(CO)3(5,5'-Me2bipy)(Amidine)]BF4 Complexes: Dependence of Amidine
 Configuration on the Remote Nitrogen Substituents
;
_journal_name_full 'Inorganic Chemistry'
_journal_page_first 7035
_journal_page_last 7045
_journal_paper_doi 10.1021/ic100714m
_journal_volume 49
_journal_year 2010
_chemical_formula_moiety 'C21 H26 N4 O3 Re, 0.974(B F4), 0.026(Br)'
_chemical_formula_sum 'C21 H26 B0.974 Br0.026 F3.895 N4 O3 Re'
_chemical_formula_weight 655.30
_chemical_name_systematic
; 
 ? 
;
_space_group_IT_number 14
_symmetry_cell_setting monoclinic
_symmetry_space_group_name_Hall '-P 2ybc'
_symmetry_space_group_name_H-M 'P 1 21/c 1'
_atom_sites_solution_hydrogens geom
_atom_sites_solution_primary direct
_atom_sites_solution_secondary difmap
_audit_creation_method SHELXL-97
_cell_angle_alpha 90
_cell_angle_beta 102.370(7)
_cell_angle_gamma 90
_cell_formula_units_Z 4
_cell_length_a 8.4318(10)
_cell_length_b 20.314(3)
_cell_length_c 14.2875(15)
_cell_measurement_reflns_used 8681
_cell_measurement_temperature 90.0(5)
_cell_measurement_theta_max 32.5
_cell_measurement_theta_min 2.5
_cell_volume 2390.4(5)
_computing_cell_refinement 'HKL Scalepack (Otwinowski & Minor 1997)'
_computing_data_collection 'COLLECT (Nonius, 2000)'
_computing_data_reduction 'HKL Denzo and Scalepack (Otwinowski & Minor 1997)'
_computing_molecular_graphics 'ORTEP-3 for Windows (Farrugia, 1997)'
_computing_publication_material 'SHELXL-97 (Sheldrick, 2008)'
_computing_structure_refinement 'SHELXL-97 (Sheldrick, 2008)'
_computing_structure_solution 'SIR97 (Altomare  et al., 1999)'
_diffrn_ambient_temperature 90.0(5)
_diffrn_measured_fraction_theta_full 0.999
_diffrn_measured_fraction_theta_max 0.999
_diffrn_measurement_device 'Nonius KappaCCD (with Oxford Cryostream)'
_diffrn_measurement_method ' \w scans with \k offsets'
_diffrn_radiation_monochromator graphite
_diffrn_radiation_source 'fine-focus sealed tube'
_diffrn_radiation_type MoK\a
_diffrn_radiation_wavelength 0.71073
_diffrn_reflns_av_R_equivalents 0.041
_diffrn_reflns_av_sigmaI/netI 0.0562
_diffrn_reflns_limit_h_max 12
_diffrn_reflns_limit_h_min -12
_diffrn_reflns_limit_k_max 27
_diffrn_reflns_limit_k_min -30
_diffrn_reflns_limit_l_max 21
_diffrn_reflns_limit_l_min -21
_diffrn_reflns_number 47492
_diffrn_reflns_theta_full 25.0
_diffrn_reflns_theta_max 32.6
_diffrn_reflns_theta_min 2.6
_exptl_absorpt_coefficient_mu 5.188
_exptl_absorpt_correction_T_max 0.781
_exptl_absorpt_correction_T_min 0.381
_exptl_absorpt_correction_type multi-scan
_exptl_absorpt_process_details 'HKL Scalepack (Otwinowski & Minor 1997)'
_exptl_crystal_colour yellow
_exptl_crystal_density_diffrn 1.821
_exptl_crystal_density_method 'not measured'
_exptl_crystal_description fragment
_exptl_crystal_F_000 1279.4
_exptl_crystal_size_max 0.23
_exptl_crystal_size_mid 0.10
_exptl_crystal_size_min 0.05
_refine_diff_density_max 1.79
_refine_diff_density_min -1.51
_refine_diff_density_rms 0.174
_refine_ls_extinction_coef 0.00040(9)
_refine_ls_extinction_expression Fc^*^=kFc[1+0.001xFc^2^\l^3^/sin(2\q)]^-1/4^
_refine_ls_extinction_method SHELXL
_refine_ls_goodness_of_fit_ref 1.024
_refine_ls_hydrogen_treatment mixed
_refine_ls_matrix_type full
_refine_ls_number_parameters 321
_refine_ls_number_reflns 8717
_refine_ls_number_restraints 0
_refine_ls_restrained_S_all 1.024
_refine_ls_R_factor_all 0.053
_refine_ls_R_factor_gt 0.032
_refine_ls_shift/su_max 0.003
_refine_ls_shift/su_mean 0.000
_refine_ls_structure_factor_coef Fsqd
_refine_ls_weighting_details 'calc w=1/[\s^2^(Fo^2^)+(0.0284P)^2^] where P=(Fo^2^+2Fc^2^)/3'
_refine_ls_weighting_scheme calc
_refine_ls_wR_factor_gt 0.061
_refine_ls_wR_factor_ref 0.067
_reflns_number_gt 6687
_reflns_number_total 8717
_reflns_threshold_expression I>2\s(I)
_cod_data_source_file ic100714m_si_002_3.cif
_cod_data_source_block Theshini74
_cod_depositor_comments
;
The following automatic conversions were performed:

'_symmetry_cell_setting' value 'Monoclinic' changed to 'monoclinic'
according to the built-in table from CIF Core dictionary named
'cif_core.dic' version 2.4.1 from 2010-06-29.

Automatic conversion script
Id: cif_fix_values 1646 2011-03-28 12:23:43Z adriana 
;
_cod_original_sg_symbol_H-M 'P 21/c '
_cod_database_code 4316127

loop_
_symmetry_equiv_pos_as_xyz
'x, y, z'
'-x, y+1/2, -z+1/2'
'-x, -y, -z'
'x, -y-1/2, z-1/2'

loop_
_atom_site_label
_atom_site_type_symbol
_atom_site_fract_x
_atom_site_fract_y
_atom_site_fract_z
_atom_site_U_iso_or_equiv
_atom_site_adp_type
_atom_site_occupancy
_atom_site_symmetry_multiplicity
_atom_site_calc_flag
_atom_site_refinement_flags
_atom_site_disorder_assembly
_atom_site_disorder_group
Re1 Re 0.561555(12) 0.317695(6) 0.657312(7) 0.01077(4) Uani 1 1 d . . .
O1 O 0.2243(3) 0.27620(12) 0.54437(15) 0.0218(5) Uani 1 1 d . . .
O2 O 0.4903(3) 0.26000(12) 0.84392(13) 0.0179(4) Uani 1 1 d . . .
O3 O 0.4042(3) 0.44601(12) 0.70580(15) 0.0222(5) Uani 1 1 d . . .
N1 N 0.8165(3) 0.33516(13) 0.72316(16) 0.0123(5) Uani 1 1 d . . .
N2 N 0.6904(3) 0.23226(13) 0.61925(16) 0.0125(5) Uani 1 1 d . . .
N3 N 0.6461(3) 0.35672(13) 0.53629(17) 0.0149(5) Uani 1 1 d . . .
H3N H 0.751(4) 0.3415(18) 0.536(2) 0.018 Uiso 1 1 d . . .
N4 N 0.6818(3) 0.41058(14) 0.39842(17) 0.0169(5) Uani 1 1 d . . .
H4N H 0.630(4) 0.4288(18) 0.347(2) 0.020 Uiso 1 1 d . . .
C1 C 0.8734(4) 0.38837(15) 0.77632(19) 0.0145(6) Uani 1 1 d . . .
H1 H 0.7981 0.4214 0.7849 0.017 Uiso 1 1 calc R . .
C2 C 1.0357(4) 0.39761(15) 0.81926(19) 0.0150(6) Uani 1 1 d . . .
C3 C 1.1427(3) 0.34757(17) 0.8078(2) 0.0174(6) Uani 1 1 d . . .
H3 H 1.2541 0.3509 0.8386 0.021 Uiso 1 1 calc R . .
C4 C 1.0885(3) 0.29316(16) 0.7522(2) 0.0162(6) Uani 1 1 d . . .
H4 H 1.1621 0.2595 0.7434 0.019 Uiso 1 1 calc R . .
C5 C 0.9239(3) 0.28841(15) 0.70908(19) 0.0137(5) Uani 1 1 d . . .
C6 C 0.8556(3) 0.23318(15) 0.64592(19) 0.0134(5) Uani 1 1 d . . .
C7 C 0.9488(4) 0.18544(15) 0.6144(2) 0.0158(6) Uani 1 1 d . . .
H7 H 1.0639 0.1867 0.6333 0.019 Uiso 1 1 calc R . .
C8 C 0.8725(4) 0.13571(16) 0.5548(2) 0.0174(6) Uani 1 1 d . . .
H8 H 0.9358 0.1032 0.5320 0.021 Uiso 1 1 calc R . .
C9 C 0.7027(4) 0.13302(15) 0.52810(19) 0.0155(6) Uani 1 1 d . . .
C10 C 0.6182(3) 0.18287(15) 0.56251(19) 0.0146(5) Uani 1 1 d . . .
H10 H 0.5030 0.1822 0.5452 0.018 Uiso 1 1 calc R . .
C11 C 1.0931(4) 0.45913(16) 0.8756(2) 0.0190(6) Uani 1 1 d . . .
H11A H 1.0047 0.4914 0.8663 0.028 Uiso 1 1 calc R . .
H11B H 1.1857 0.4778 0.8534 0.028 Uiso 1 1 calc R . .
H11C H 1.1261 0.4482 0.9439 0.028 Uiso 1 1 calc R . .
C12 C 0.6135(4) 0.08014(16) 0.4652(2) 0.0202(6) Uani 1 1 d . . .
H12A H 0.5245 0.0636 0.4930 0.030 Uiso 1 1 calc R . .
H12B H 0.6883 0.0440 0.4601 0.030 Uiso 1 1 calc R . .
H12C H 0.5692 0.0982 0.4013 0.030 Uiso 1 1 calc R . .
C13 C 0.3499(3) 0.29211(15) 0.5881(2) 0.0141(5) Uani 1 1 d . . .
C14 C 0.5169(3) 0.27997(16) 0.77300(19) 0.0133(5) Uani 1 1 d . . .
C15 C 0.4653(3) 0.39836(15) 0.6878(2) 0.0148(6) Uani 1 1 d . . .
C16 C 0.5911(3) 0.39201(16) 0.46016(19) 0.0148(6) Uani 1 1 d . . .
C17 C 0.4183(4) 0.41509(19) 0.4384(2) 0.0225(7) Uani 1 1 d . . .
H17A H 0.3461 0.3776 0.4176 0.034 Uiso 1 1 calc R . .
H17B H 0.4034 0.4481 0.3872 0.034 Uiso 1 1 calc R . .
H17C H 0.3925 0.4346 0.4960 0.034 Uiso 1 1 calc R . .
C18 C 0.8527(3) 0.39183(16) 0.4013(2) 0.0157(6) Uani 1 1 d . . .
C19 C 0.9665(4) 0.41094(17) 0.4971(2) 0.0188(6) Uani 1 1 d . . .
H19A H 0.9257 0.4509 0.5222 0.028 Uiso 1 1 calc R . .
H19B H 1.0759 0.4190 0.4866 0.028 Uiso 1 1 calc R . .
H19C H 0.9701 0.3750 0.5432 0.028 Uiso 1 1 calc R . .
C20 C 0.9014(4) 0.43154(19) 0.3198(2) 0.0236(7) Uani 1 1 d . . .
H20A H 0.8269 0.4212 0.2590 0.035 Uiso 1 1 calc R . .
H20B H 1.0124 0.4199 0.3156 0.035 Uiso 1 1 calc R . .
H20C H 0.8958 0.4787 0.3332 0.035 Uiso 1 1 calc R . .
C21 C 0.8655(4) 0.31765(16) 0.3816(2) 0.0203(6) Uani 1 1 d . . .
H21A H 0.8316 0.2924 0.4324 0.030 Uiso 1 1 calc R . .
H21B H 0.9781 0.3066 0.3802 0.030 Uiso 1 1 calc R . .
H21C H 0.7950 0.3067 0.3197 0.030 Uiso 1 1 calc R . .
B1 B 0.3390(3) 0.09442(15) 0.67645(18) 0.0159(8) Uani 0.9739(14) 1 d P . .
Br1 Br 0.3390(3) 0.09442(15) 0.67645(18) 0.0159(8) Uani 0.0261(14) 1 d P . .
F1 F 0.2823(2) 0.10497(12) 0.57764(13) 0.0296(5) Uani 0.9739(14) 1 d P . .
F2 F 0.5043(2) 0.07956(11) 0.69414(13) 0.0254(5) Uani 0.9739(14) 1 d P . .
F3 F 0.3127(3) 0.14950(11) 0.72625(14) 0.0313(5) Uani 0.9739(14) 1 d P . .
F4 F 0.2556(2) 0.04059(11) 0.70415(15) 0.0340(5) Uani 0.9739(14) 1 d P . .

loop_
_atom_site_aniso_label
_atom_site_aniso_U_11
_atom_site_aniso_U_22
_atom_site_aniso_U_33
_atom_site_aniso_U_23
_atom_site_aniso_U_13
_atom_site_aniso_U_12
Re1 0.00842(5) 0.01203(6) 0.01193(5) 0.00086(5) 0.00236(3) 0.00108(5)
O1 0.0142(10) 0.0250(13) 0.0243(11) 0.0011(10) 0.0002(8) -0.0015(9)
O2 0.0164(10) 0.0220(13) 0.0158(10) 0.0034(9) 0.0045(8) 0.0017(9)
O3 0.0233(11) 0.0147(12) 0.0285(11) 0.0002(10) 0.0057(9) 0.0056(9)
N1 0.0115(11) 0.0134(12) 0.0124(10) 0.0015(9) 0.0037(8) 0.0000(9)
N2 0.0105(11) 0.0164(13) 0.0110(10) 0.0019(9) 0.0031(8) -0.0008(9)
N3 0.0121(11) 0.0166(13) 0.0168(11) 0.0030(10) 0.0044(9) 0.0025(10)
N4 0.0144(12) 0.0227(15) 0.0135(11) 0.0074(11) 0.0028(9) 0.0048(11)
C1 0.0149(13) 0.0153(15) 0.0141(12) 0.0004(11) 0.0044(10) -0.0012(11)
C2 0.0170(14) 0.0149(15) 0.0120(12) 0.0041(11) 0.0006(10) -0.0018(11)
C3 0.0103(13) 0.0210(17) 0.0199(14) 0.0004(13) 0.0010(11) -0.0021(12)
C4 0.0116(13) 0.0175(15) 0.0195(14) 0.0011(12) 0.0033(11) 0.0016(11)
C5 0.0143(13) 0.0134(15) 0.0139(12) 0.0032(11) 0.0044(10) -0.0009(11)
C6 0.0137(13) 0.0136(15) 0.0135(12) 0.0046(11) 0.0043(10) 0.0013(11)
C7 0.0148(13) 0.0145(15) 0.0189(13) 0.0022(12) 0.0056(10) 0.0017(12)
C8 0.0200(15) 0.0154(15) 0.0192(14) 0.0018(12) 0.0096(11) 0.0040(12)
C9 0.0203(15) 0.0141(15) 0.0124(12) -0.0002(11) 0.0041(11) 0.0035(12)
C10 0.0140(13) 0.0154(14) 0.0143(12) 0.0024(12) 0.0028(10) 0.0009(12)
C11 0.0185(14) 0.0166(16) 0.0196(14) -0.0022(12) -0.0010(11) -0.0036(12)
C12 0.0204(15) 0.0178(16) 0.0221(15) -0.0052(13) 0.0037(12) -0.0009(13)
C13 0.0119(13) 0.0138(14) 0.0170(13) 0.0025(11) 0.0039(10) 0.0026(11)
C14 0.0088(12) 0.0163(15) 0.0144(12) -0.0009(11) 0.0014(10) 0.0009(11)
C15 0.0120(13) 0.0166(15) 0.0157(13) -0.0004(11) 0.0028(10) 0.0001(11)
C16 0.0119(13) 0.0183(16) 0.0141(12) -0.0013(11) 0.0028(10) -0.0022(11)
C17 0.0155(14) 0.034(2) 0.0186(14) 0.0047(14) 0.0044(11) 0.0054(14)
C18 0.0106(13) 0.0201(16) 0.0166(13) 0.0032(12) 0.0034(10) -0.0020(11)
C19 0.0173(14) 0.0191(16) 0.0206(14) 0.0004(13) 0.0054(11) -0.0043(12)
C20 0.0196(15) 0.031(2) 0.0219(14) 0.0074(14) 0.0081(12) -0.0003(14)
C21 0.0207(15) 0.0201(16) 0.0209(14) -0.0019(13) 0.0065(12) 0.0019(13)
B1 0.0104(12) 0.0179(15) 0.0182(13) -0.0013(10) 0.0003(9) -0.0015(10)
Br1 0.0104(12) 0.0179(15) 0.0182(13) -0.0013(10) 0.0003(9) -0.0015(10)
F1 0.0218(10) 0.0438(15) 0.0192(9) -0.0021(9) -0.0045(8) 0.0025(10)
F2 0.0164(9) 0.0341(13) 0.0245(9) 0.0071(9) 0.0017(7) 0.0041(9)
F3 0.0380(13) 0.0212(12) 0.0281(11) -0.0083(9) -0.0078(9) 0.0069(10)
F4 0.0294(12) 0.0269(13) 0.0467(12) 0.0005(10) 0.0106(10) -0.0150(10)

loop_
_atom_type_symbol
_atom_type_description
_atom_type_scat_dispersion_real
_atom_type_scat_dispersion_imag
_atom_type_scat_source
C C 0.0033 0.0016 'International Tables Vol C Tables 4.2.6.8 and 6.1.1.4'
H H 0.0000 0.0000 'International Tables Vol C Tables 4.2.6.8 and 6.1.1.4'
B B 0.0013 0.0007 'International Tables Vol C Tables 4.2.6.8 and 6.1.1.4'
F F 0.0171 0.0103 'International Tables Vol C Tables 4.2.6.8 and 6.1.1.4'
N N 0.0061 0.0033 'International Tables Vol C Tables 4.2.6.8 and 6.1.1.4'
O O 0.0106 0.0060 'International Tables Vol C Tables 4.2.6.8 and 6.1.1.4'
Re Re -1.0185 7.2310 'International Tables Vol C Tables 4.2.6.8 and 6.1.1.4'
Br Br -0.2901 2.4595 'International Tables Vol C Tables 4.2.6.8 and 6.1.1.4'

loop_
_geom_angle_atom_site_label_1
_geom_angle_atom_site_label_2
_geom_angle_atom_site_label_3
_geom_angle
_geom_angle_site_symmetry_1
_geom_angle_site_symmetry_3
_geom_angle_publ_flag
C13 Re1 C15 87.51(13) . . ?
C13 Re1 C14 90.19(12) . . ?
C15 Re1 C14 88.56(12) . . ?
C13 Re1 N3 96.73(11) . . ?
C15 Re1 N3 95.56(11) . . ?
C14 Re1 N3 172.08(10) . . ?
C13 Re1 N2 96.56(11) . . ?
C15 Re1 N2 174.19(11) . . ?
C14 Re1 N2 95.55(11) . . ?
N3 Re1 N2 79.89(9) . . ?
C13 Re1 N1 171.15(11) . . ?
C15 Re1 N1 100.86(11) . . ?
C14 Re1 N1 92.87(10) . . ?
N3 Re1 N1 79.73(9) . . ?
N2 Re1 N1 74.88(9) . . ?
C1 N1 C5 118.4(3) . . ?
C1 N1 Re1 124.9(2) . . ?
C5 N1 Re1 116.70(19) . . ?
C10 N2 C6 118.7(3) . . ?
C10 N2 Re1 123.87(19) . . ?
C6 N2 Re1 117.0(2) . . ?
C16 N3 Re1 138.7(2) . . ?
C16 N3 H3N 110(2) . . ?
Re1 N3 H3N 111(2) . . ?
C16 N4 C18 126.8(2) . . ?
C16 N4 H4N 115(2) . . ?
C18 N4 H4N 117(2) . . ?
N1 C1 C2 123.8(3) . . ?
N1 C1 H1 118.1 . . ?
C2 C1 H1 118.1 . . ?
C1 C2 C3 116.9(3) . . ?
C1 C2 C11 121.4(3) . . ?
C3 C2 C11 121.7(3) . . ?
C4 C3 C2 120.6(3) . . ?
C4 C3 H3 119.7 . . ?
C2 C3 H3 119.7 . . ?
C3 C4 C5 119.0(3) . . ?
C3 C4 H4 120.5 . . ?
C5 C4 H4 120.5 . . ?
N1 C5 C4 121.2(3) . . ?
N1 C5 C6 115.9(3) . . ?
C4 C5 C6 122.9(3) . . ?
N2 C6 C7 121.1(3) . . ?
N2 C6 C5 115.0(3) . . ?
C7 C6 C5 123.9(3) . . ?
C6 C7 C8 119.3(3) . . ?
C6 C7 H7 120.4 . . ?
C8 C7 H7 120.4 . . ?
C7 C8 C9 120.6(3) . . ?
C7 C8 H8 119.7 . . ?
C9 C8 H8 119.7 . . ?
C10 C9 C8 116.5(3) . . ?
C10 C9 C12 120.5(3) . . ?
C8 C9 C12 123.0(3) . . ?
N2 C10 C9 123.8(3) . . ?
N2 C10 H10 118.1 . . ?
C9 C10 H10 118.1 . . ?
C2 C11 H11A 109.5 . . ?
C2 C11 H11B 109.5 . . ?
H11A C11 H11B 109.5 . . ?
C2 C11 H11C 109.5 . . ?
H11A C11 H11C 109.5 . . ?
H11B C11 H11C 109.5 . . ?
C9 C12 H12A 109.5 . . ?
C9 C12 H12B 109.5 . . ?
H12A C12 H12B 109.5 . . ?
C9 C12 H12C 109.5 . . ?
H12A C12 H12C 109.5 . . ?
H12B C12 H12C 109.5 . . ?
O1 C13 Re1 178.2(3) . . ?
O2 C14 Re1 177.1(3) . . ?
O3 C15 Re1 178.4(3) . . ?
N3 C16 N4 123.6(3) . . ?
N3 C16 C17 120.2(3) . . ?
N4 C16 C17 116.2(3) . . ?
C16 C17 H17A 109.5 . . ?
C16 C17 H17B 109.5 . . ?
H17A C17 H17B 109.5 . . ?
C16 C17 H17C 109.5 . . ?
H17A C17 H17C 109.5 . . ?
H17B C17 H17C 109.5 . . ?
N4 C18 C21 110.6(2) . . ?
N4 C18 C20 105.0(2) . . ?
C21 C18 C20 109.5(3) . . ?
N4 C18 C19 112.1(2) . . ?
C21 C18 C19 110.7(3) . . ?
C20 C18 C19 108.8(2) . . ?
C18 C19 H19A 109.5 . . ?
C18 C19 H19B 109.5 . . ?
H19A C19 H19B 109.5 . . ?
C18 C19 H19C 109.5 . . ?
H19A C19 H19C 109.5 . . ?
H19B C19 H19C 109.5 . . ?
C18 C20 H20A 109.5 . . ?
C18 C20 H20B 109.5 . . ?
H20A C20 H20B 109.5 . . ?
C18 C20 H20C 109.5 . . ?
H20A C20 H20C 109.5 . . ?
H20B C20 H20C 109.5 . . ?
C18 C21 H21A 109.5 . . ?
C18 C21 H21B 109.5 . . ?
H21A C21 H21B 109.5 . . ?
C18 C21 H21C 109.5 . . ?
H21A C21 H21C 109.5 . . ?
H21B C21 H21C 109.5 . . ?
F3 B1 F2 110.5(2) . . ?
F3 B1 F4 110.1(2) . . ?
F2 B1 F4 108.8(2) . . ?
F3 B1 F1 109.8(2) . . ?
F2 B1 F1 109.1(2) . . ?
F4 B1 F1 108.6(2) . . ?

loop_
_geom_bond_atom_site_label_1
_geom_bond_atom_site_label_2
_geom_bond_distance
_geom_bond_site_symmetry_2
_geom_bond_publ_flag
Re1 C13 1.918(3) . ?
Re1 C15 1.920(3) . ?
Re1 C14 1.931(3) . ?
Re1 N3 2.158(2) . ?
Re1 N2 2.178(3) . ?
Re1 N1 2.183(2) . ?
O1 C13 1.155(3) . ?
O2 C14 1.157(3) . ?
O3 C15 1.151(4) . ?
N1 C1 1.349(4) . ?
N1 C5 1.357(4) . ?
N2 C10 1.350(4) . ?
N2 C6 1.363(4) . ?
N3 C16 1.302(4) . ?
N3 H3N 0.93(3) . ?
N4 C16 1.340(4) . ?
N4 C18 1.482(4) . ?
N4 H4N 0.85(3) . ?
C1 C2 1.387(4) . ?
C1 H1 0.9500 . ?
C2 C3 1.392(4) . ?
C2 C11 1.509(4) . ?
C3 C4 1.381(4) . ?
C3 H3 0.9500 . ?
C4 C5 1.396(4) . ?
C4 H4 0.9500 . ?
C5 C6 1.477(4) . ?
C6 C7 1.383(4) . ?
C7 C8 1.387(4) . ?
C7 H7 0.9500 . ?
C8 C9 1.402(4) . ?
C8 H8 0.9500 . ?
C9 C10 1.387(4) . ?
C9 C12 1.496(4) . ?
C10 H10 0.9500 . ?
C11 H11A 0.9800 . ?
C11 H11B 0.9800 . ?
C11 H11C 0.9800 . ?
C12 H12A 0.9800 . ?
C12 H12B 0.9800 . ?
C12 H12C 0.9800 . ?
C16 C17 1.498(4) . ?
C17 H17A 0.9800 . ?
C17 H17B 0.9800 . ?
C17 H17C 0.9800 . ?
C18 C21 1.541(4) . ?
C18 C20 1.542(4) . ?
C18 C19 1.544(4) . ?
C19 H19A 0.9800 . ?
C19 H19B 0.9800 . ?
C19 H19C 0.9800 . ?
C20 H20A 0.9800 . ?
C20 H20B 0.9800 . ?
C20 H20C 0.9800 . ?
C21 H21A 0.9800 . ?
C21 H21B 0.9800 . ?
C21 H21C 0.9800 . ?
B1 F3 1.369(3) . ?
B1 F2 1.395(3) . ?
B1 F4 1.402(3) . ?
B1 F1 1.407(3) . ?

loop_
_geom_hbond_atom_site_label_D
_geom_hbond_atom_site_label_H
_geom_hbond_atom_site_label_A
_geom_hbond_distance_DH
_geom_hbond_distance_HA
_geom_hbond_distance_DA
_geom_hbond_angle_DHA
_geom_hbond_site_symmetry_A
N4 H4N F2 0.85(3) 2.22(3) 2.988(3) 149(3) 4_565

loop_
_geom_torsion_atom_site_label_1
_geom_torsion_atom_site_label_2
_geom_torsion_atom_site_label_3
_geom_torsion_atom_site_label_4
_geom_torsion
_geom_torsion_site_symmetry_1
_geom_torsion_site_symmetry_2
_geom_torsion_site_symmetry_3
_geom_torsion_site_symmetry_4
_geom_torsion_publ_flag
C15 Re1 N1 C1 4.8(2) . . . . ?
C14 Re1 N1 C1 -84.3(2) . . . . ?
N3 Re1 N1 C1 98.5(2) . . . . ?
N2 Re1 N1 C1 -179.3(2) . . . . ?
C15 Re1 N1 C5 -175.4(2) . . . . ?
C14 Re1 N1 C5 95.5(2) . . . . ?
N3 Re1 N1 C5 -81.7(2) . . . . ?
N2 Re1 N1 C5 0.52(19) . . . . ?
C13 Re1 N2 C10 0.5(2) . . . . ?
C14 Re1 N2 C10 91.4(2) . . . . ?
N3 Re1 N2 C10 -95.2(2) . . . . ?
N1 Re1 N2 C10 -177.2(2) . . . . ?
C13 Re1 N2 C6 172.9(2) . . . . ?
C14 Re1 N2 C6 -96.3(2) . . . . ?
N3 Re1 N2 C6 77.2(2) . . . . ?
N1 Re1 N2 C6 -4.80(19) . . . . ?
C13 Re1 N3 C16 40.8(3) . . . . ?
C15 Re1 N3 C16 -47.3(3) . . . . ?
N2 Re1 N3 C16 136.3(3) . . . . ?
N1 Re1 N3 C16 -147.4(3) . . . . ?
C5 N1 C1 C2 -1.3(4) . . . . ?
Re1 N1 C1 C2 178.5(2) . . . . ?
N1 C1 C2 C3 -1.8(4) . . . . ?
N1 C1 C2 C11 178.2(3) . . . . ?
C1 C2 C3 C4 3.0(4) . . . . ?
C11 C2 C3 C4 -177.0(3) . . . . ?
C2 C3 C4 C5 -1.3(4) . . . . ?
C1 N1 C5 C4 3.2(4) . . . . ?
Re1 N1 C5 C4 -176.6(2) . . . . ?
C1 N1 C5 C6 -176.7(2) . . . . ?
Re1 N1 C5 C6 3.5(3) . . . . ?
C3 C4 C5 N1 -1.9(4) . . . . ?
C3 C4 C5 C6 178.0(3) . . . . ?
C10 N2 C6 C7 1.3(4) . . . . ?
Re1 N2 C6 C7 -171.5(2) . . . . ?
C10 N2 C6 C5 -179.2(2) . . . . ?
Re1 N2 C6 C5 8.1(3) . . . . ?
N1 C5 C6 N2 -7.6(4) . . . . ?
C4 C5 C6 N2 172.5(3) . . . . ?
N1 C5 C6 C7 172.0(3) . . . . ?
C4 C5 C6 C7 -7.9(4) . . . . ?
N2 C6 C7 C8 -0.2(4) . . . . ?
C5 C6 C7 C8 -179.8(3) . . . . ?
C6 C7 C8 C9 -1.1(4) . . . . ?
C7 C8 C9 C10 1.3(4) . . . . ?
C7 C8 C9 C12 -179.2(3) . . . . ?
C6 N2 C10 C9 -1.0(4) . . . . ?
Re1 N2 C10 C9 171.2(2) . . . . ?
C8 C9 C10 N2 -0.3(4) . . . . ?
C12 C9 C10 N2 -179.8(3) . . . . ?
Re1 N3 C16 N4 177.1(2) . . . . ?
Re1 N3 C16 C17 -1.9(5) . . . . ?
C18 N4 C16 N3 4.0(5) . . . . ?
C18 N4 C16 C17 -176.9(3) . . . . ?
C16 N4 C18 C21 66.9(4) . . . . ?
C16 N4 C18 C20 -175.0(3) . . . . ?
C16 N4 C18 C19 -57.1(4) . . . . ?
